data_7129450
loop_
_publ_author_name
'Lu, Zhiqiang'
'li, yanzhi'
'ru, yi'
'yang, shujian'
'hao, chu'
'zuo, mengke'
'jiao, rongkai'
'Wu, Weilong'
'Zhou, Yan'
'Yao, Hui'
'huang, nianyu'
'Fu, Yuqin'

_publ_section_title
;
 Coordination Effect Enabled Palladium-Catalyzed Regioselective
 O-Alkylation of 2-Pyridones
;
_journal_name_full 'Chemical Communications'
_journal_paper_doi 10.1039/D1CC06110K
_journal_year 2022
_chemical_formula_moiety 'C13 H10 N2 O2'
_chemical_formula_sum 'C13 H10 N2 O2'
_chemical_formula_weight 226.24
_chemical_name_systematic 3b-9
_space_group_crystal_system monoclinic
_space_group_IT_number 14
_space_group_name_Hall '-P 2ybc'
_space_group_name_H-M_alt 'P 1 21/c 1'
_atom_sites_solution_hydrogens geom
_atom_sites_solution_primary dual
_audit_creation_date 2021-07-31
_audit_creation_method
;
Olex2 1.3
(compiled 2020.11.12 svn.r5f609507 for OlexSys, GUI svn.r6272)
;
_audit_update_record
;
2021-08-02 deposited with the CCDC.	2021-12-20 downloaded from the CCDC.
;
_cell_angle_alpha 90
_cell_angle_beta 109.547(5)
_cell_angle_gamma 90
_cell_formula_units_Z 4
_cell_length_a 7.4761(3)
_cell_length_b 18.2940(7)
_cell_length_c 8.6517(4)
_cell_measurement_reflns_used 8194
_cell_measurement_temperature 293(2)
_cell_measurement_theta_max 27.4040
_cell_measurement_theta_min 3.8280
_cell_volume 1115.08(9)
_computing_cell_refinement 'CrysAlisPro 1.171.40.53 (Rigaku OD, 2019)'
_computing_data_collection 'CrysAlisPro 1.171.40.53 (Rigaku OD, 2019)'
_computing_data_reduction 'CrysAlisPro 1.171.40.53 (Rigaku OD, 2019)'
_computing_molecular_graphics 'Olex2 1.3 (Dolomanov et al., 2009)'
_computing_publication_material 'Olex2 1.3 (Dolomanov et al., 2009)'
_computing_structure_refinement 'SHELXL 2014/7 (Sheldrick, 2015)'
_computing_structure_solution 'ShelXT (Sheldrick, 2015)'
_diffrn_ambient_temperature 293(2)
_diffrn_detector 'CCD plate'
_diffrn_detector_area_resol_mean 8.0584
_diffrn_detector_type EosS2
_diffrn_measured_fraction_theta_full 0.998
_diffrn_measured_fraction_theta_max 0.940
_diffrn_measurement_details
;
List of Runs (angles in degrees, time in seconds):

  # Type    Start    End  Width  t~exp~   \w     \q     \k     \f   Frames
#--------------------------------------------------------------------------
  1  \w    -81.00   3.00   1.00   10.07    --  -13.49 -57.00 -30.00   84
  2  \w    -83.00   5.00   1.00   10.07    --  -13.49 -38.00-120.00   88
  3  \w    -81.00   3.00   1.00   10.07    --  -13.49 -57.00-180.00   84
  4  \w    -20.00  25.00   1.00   10.07    --  -13.49 -99.00  90.00   45
  5  \w     -4.00  84.00   1.00   10.07    --   14.89  38.00 120.00   88
  6  \w    -20.00  54.00   1.00   10.07    --   14.89 -99.00-180.00   74
  7  \w    -54.00  84.00   1.00   10.07    --   14.89   0.00-120.00  138
  8  \w    -20.00  54.00   1.00   10.07    --   14.89 -99.00  60.00   74
  9  \w     -7.00  62.00   1.00   10.07    --   14.89-114.00 -64.62   69
 10  \w    -64.00 -18.00   1.00   10.07    --  -13.49 119.00 175.20   46
 11  \w    -86.00 -35.00   1.00   10.07    --  -13.49-178.00  30.00   51
 12  \w    -20.00  25.00   1.00   10.07    --  -13.49 -99.00-180.00   45
 13  \w     35.00  87.00   1.00   10.07    --   14.89 178.00 -30.00   52
 14  \w    -20.00  54.00   1.00   10.07    --   14.89 -99.00 120.00   74
 15  \w     -1.00  67.00   1.00   10.07    --   14.89-122.00  47.56   68
;
_diffrn_measurement_device 'four-circle diffractometer'
_diffrn_measurement_device_type 'SuperNova, Single source at offset/far, EosS2'
_diffrn_measurement_method '\w scans'
_diffrn_orient_matrix_type 'CrysAlisPro convention (1999,Acta A55,543-557)'
_diffrn_orient_matrix_UB_11 -0.0453169000
_diffrn_orient_matrix_UB_12 0.0335599000
_diffrn_orient_matrix_UB_13 0.0048390000
_diffrn_orient_matrix_UB_21 0.0716810000
_diffrn_orient_matrix_UB_22 0.0077680000
_diffrn_orient_matrix_UB_23 0.0759119000
_diffrn_orient_matrix_UB_31 0.0542343000
_diffrn_orient_matrix_UB_32 0.0177834000
_diffrn_orient_matrix_UB_33 -0.0422653000
_diffrn_radiation_monochromator mirror
_diffrn_radiation_probe x-ray
_diffrn_radiation_type 'Mo K\a'
_diffrn_radiation_wavelength 0.71073
_diffrn_reflns_av_R_equivalents 0.0343
_diffrn_reflns_av_unetI/netI 0.0235
_diffrn_reflns_Laue_measured_fraction_full 0.998
_diffrn_reflns_Laue_measured_fraction_max 0.940
_diffrn_reflns_limit_h_max 9
_diffrn_reflns_limit_h_min -9
_diffrn_reflns_limit_k_max 24
_diffrn_reflns_limit_k_min -22
_diffrn_reflns_limit_l_max 11
_diffrn_reflns_limit_l_min -11
_diffrn_reflns_number 25758
_diffrn_reflns_point_group_measured_fraction_full 0.998
_diffrn_reflns_point_group_measured_fraction_max 0.940
_diffrn_reflns_theta_full 25.242
_diffrn_reflns_theta_max 28.357
_diffrn_reflns_theta_min 3.318
_diffrn_source 'micro-focus sealed X-ray tube'
_diffrn_source_type 'SuperNova (Mo) X-ray Source'
_exptl_absorpt_coefficient_mu 0.083
_exptl_absorpt_correction_T_max 1.00000
_exptl_absorpt_correction_T_min 0.70889
_exptl_absorpt_correction_type multi-scan
_exptl_absorpt_process_details
;
CrysAlisPro 1.171.40.53 (Rigaku Oxford Diffraction, 2019)
Empirical absorption correction using spherical harmonics,
 implemented in SCALE3 ABSPACK scaling algorithm.
;
_exptl_crystal_colour 'clear blackish black'
_exptl_crystal_colour_lustre clear
_exptl_crystal_colour_modifier blackish
_exptl_crystal_colour_primary black
_exptl_crystal_density_diffrn 1.282
_exptl_crystal_description needle
_exptl_crystal_F_000 455
_exptl_crystal_size_max 0.1
_exptl_crystal_size_mid 0.1
_exptl_crystal_size_min 0.1
_refine_diff_density_max 0.180
_refine_diff_density_min -0.246
_refine_diff_density_rms 0.035
_refine_ls_extinction_method none
_refine_ls_goodness_of_fit_ref 1.156
_refine_ls_hydrogen_treatment constr
_refine_ls_matrix_type full
_refine_ls_number_parameters 155
_refine_ls_number_reflns 2621
_refine_ls_number_restraints 0
_refine_ls_restrained_S_all 1.156
_refine_ls_R_factor_all 0.0705
_refine_ls_R_factor_gt 0.0552
_refine_ls_shift/su_max 0.000
_refine_ls_shift/su_mean 0.000
_refine_ls_structure_factor_coef Fsqd
_refine_ls_weighting_details 'w=1/[\s^2^(Fo^2^)+(0.0363P)^2^+0.4329P] where P=(Fo^2^+2Fc^2^)/3'
_refine_ls_weighting_scheme calc
_refine_ls_wR_factor_gt 0.1175
_refine_ls_wR_factor_ref 0.1229
_reflns_Friedel_coverage 0.000
_reflns_number_gt 2168
_reflns_number_total 2621
_reflns_threshold_expression 'I > 2\s(I)'
_cod_data_source_file d1cc06110k2.cif
_cod_data_source_block lzq20210731-1
_cod_depositor_comments
;

2025-01-30
Z value and formula fixed to values more according to usual
chemical conventions.                 miguel
;
_cod_original_formula_sum 'C11 H10 N O'
_cod_original_formula_weight 172.20
_cod_original_formula_moiety '0.8(C13 H10 N2 O2)'
_cod_original_formula_units_Z 5
_cod_database_code 7129450
_shelx_shelxl_version_number 2014/7
_shelx_space_group_comment
;
The symmetry employed for this shelxl refinement is uniquely defined
by the following loop, which should always be used as a source of
symmetry information in preference to the above space-group names.
They are only intended as comments.
;
_shelx_estimated_absorpt_t_max 0.992
_shelx_estimated_absorpt_t_min 0.992
_reflns_odcompleteness_completeness 99.67
_reflns_odcompleteness_iscentric 1
_reflns_odcompleteness_theta 25.30
_olex2_refinement_description
;
1. Fixed Uiso
 At 1.2 times of:
  All C(H) groups, All C(H,H) groups
 At 1.5 times of:
  All O(H) groups
2.a Secondary CH2 refined with riding coordinates:
 C6(H6A,H6B)
2.b Aromatic/amide H refined with riding coordinates:
 C3(H3), C8(H8), C2(H2), C1(H1A), C12(H12), C10(H10), C11(H11)
2.c Idealised tetrahedral OH refined as rotating group:
 O1(H1)
;
_olex2_submission_special_instructions 'No special instructions were received'
_oxdiff_exptl_absorpt_empirical_details
;
Empirical correction (ABSPACK) includes:
- Absorption correction using spherical harmonics
- Frame scaling
;
_oxdiff_exptl_absorpt_empirical_full_max 1.216
_oxdiff_exptl_absorpt_empirical_full_min 0.651

loop_
_space_group_symop_operation_xyz
'x, y, z'
'-x, y+1/2, -z+1/2'
'-x, -y, -z'
'x, -y-1/2, z-1/2'

loop_
_atom_site_label
_atom_site_type_symbol
_atom_site_fract_x
_atom_site_fract_y
_atom_site_fract_z
_atom_site_U_iso_or_equiv
_atom_site_adp_type
_atom_site_occupancy
_atom_site_site_symmetry_order
_atom_site_calc_flag
_atom_site_refinement_flags_posn
_atom_site_refinement_flags_adp
_atom_site_refinement_flags_occupancy
_atom_site_disorder_assembly
_atom_site_disorder_group
O2 O 0.34033(17) 0.55163(6) 0.02636(15) 0.0416(3) Uani 1 1 d . . . . .
O1 O 0.6751(2) 0.59388(7) -0.02005(18) 0.0517(4) Uani 1 1 d . . . . .
H1 H 0.6350 0.5519 -0.0245 0.078 Uiso 1 1 calc R U . . .
N1 N 0.33751(19) 0.65628(7) 0.16837(17) 0.0358(3) Uani 1 1 d . . . . .
C5 C 0.4176(2) 0.61071(8) 0.08286(19) 0.0321(4) Uani 1 1 d . . . . .
C4 C 0.5912(2) 0.63620(9) 0.0642(2) 0.0352(4) Uani 1 1 d . . . . .
C3 C 0.6663(2) 0.70206(9) 0.1244(2) 0.0410(4) Uani 1 1 d . . . . .
H3 H 0.7774 0.7181 0.1094 0.049 Uiso 1 1 calc R U . . .
C7 C 0.1850(2) 0.56980(10) 0.3082(2) 0.0376(4) Uani 1 1 d . . . . .
C8 C 0.1011(2) 0.50322(9) 0.2548(2) 0.0384(4) Uani 1 1 d . . . . .
H8 H 0.0289 0.4969 0.1449 0.046 Uiso 1 1 calc R U . . .
C2 C 0.5763(3) 0.74592(10) 0.2092(2) 0.0457(4) Uani 1 1 d . . . . .
H2 H 0.6278 0.7909 0.2512 0.055 Uiso 1 1 calc R U . . .
C1 C 0.4155(3) 0.72270(9) 0.2295(2) 0.0454(4) Uani 1 1 d . . . . .
H1A H 0.3559 0.7519 0.2856 0.054 Uiso 1 1 calc R U . . .
C9 C 0.1234(3) 0.44533(11) 0.3638(2) 0.0454(5) Uani 1 1 d . . . . .
C6 C 0.1583(2) 0.63244(9) 0.1895(2) 0.0416(4) Uani 1 1 d . . . . .
H6A H 0.0698 0.6178 0.0838 0.050 Uiso 1 1 calc R U . . .
H6B H 0.1029 0.6734 0.2285 0.050 Uiso 1 1 calc R U . . .
N2 N -0.0353(3) 0.32184(11) 0.2542(3) 0.0821(7) Uani 1 1 d . . . . .
C13 C 0.0345(3) 0.37615(12) 0.3034(3) 0.0585(6) Uani 1 1 d . . . . .
C12 C 0.2902(3) 0.57790(13) 0.4736(3) 0.0561(5) Uani 1 1 d . . . . .
H12 H 0.3465 0.6227 0.5121 0.067 Uiso 1 1 calc R U . . .
C10 C 0.2301(3) 0.45375(14) 0.5270(3) 0.0629(6) Uani 1 1 d . . . . .
H10 H 0.2462 0.4148 0.5994 0.075 Uiso 1 1 calc R U . . .
C11 C 0.3119(3) 0.52004(16) 0.5814(3) 0.0701(7) Uani 1 1 d . . . . .
H11 H 0.3827 0.5262 0.6917 0.084 Uiso 1 1 calc R U . . .

loop_
_atom_site_aniso_label
_atom_site_aniso_U_11
_atom_site_aniso_U_22
_atom_site_aniso_U_33
_atom_site_aniso_U_23
_atom_site_aniso_U_13
_atom_site_aniso_U_12
O2 0.0416(7) 0.0276(6) 0.0551(8) -0.0071(5) 0.0156(6) -0.0031(5)
O1 0.0565(8) 0.0346(7) 0.0769(10) -0.0074(7) 0.0397(7) -0.0051(6)
N1 0.0351(7) 0.0267(7) 0.0458(8) -0.0024(6) 0.0141(6) -0.0001(6)
C5 0.0329(8) 0.0247(8) 0.0348(8) 0.0032(6) 0.0062(7) 0.0027(6)
C4 0.0378(9) 0.0279(8) 0.0392(9) 0.0043(7) 0.0121(7) 0.0032(7)
C3 0.0380(9) 0.0348(9) 0.0486(10) 0.0032(8) 0.0126(8) -0.0047(7)
C7 0.0311(8) 0.0423(9) 0.0432(10) -0.0036(7) 0.0172(7) 0.0011(7)
C8 0.0385(9) 0.0384(9) 0.0385(9) 0.0022(7) 0.0133(7) 0.0017(7)
C2 0.0507(11) 0.0303(9) 0.0548(11) -0.0084(8) 0.0159(9) -0.0098(8)
C1 0.0528(11) 0.0305(9) 0.0562(11) -0.0097(8) 0.0228(9) -0.0036(8)
C9 0.0392(9) 0.0466(11) 0.0549(12) 0.0111(9) 0.0218(9) 0.0049(8)
C6 0.0351(9) 0.0314(9) 0.0606(12) -0.0033(8) 0.0192(8) 0.0024(7)
N2 0.0726(14) 0.0417(11) 0.132(2) 0.0181(12) 0.0334(13) 0.0001(10)
C13 0.0519(12) 0.0424(11) 0.0853(16) 0.0211(11) 0.0284(11) 0.0072(10)
C12 0.0477(11) 0.0686(14) 0.0505(12) -0.0162(10) 0.0146(9) -0.0109(10)
C10 0.0518(12) 0.0832(17) 0.0546(13) 0.0266(12) 0.0192(10) 0.0075(12)
C11 0.0582(14) 0.107(2) 0.0384(11) 0.0051(12) 0.0079(10) -0.0017(14)

loop_
_atom_type_symbol
_atom_type_description
_atom_type_scat_dispersion_real
_atom_type_scat_dispersion_imag
_atom_type_scat_source
C C 0.0033 0.0016 'International Tables Vol C Tables 4.2.6.8 and 6.1.1.4'
H H 0.0000 0.0000 'International Tables Vol C Tables 4.2.6.8 and 6.1.1.4'
N N 0.0061 0.0033 'International Tables Vol C Tables 4.2.6.8 and 6.1.1.4'
O O 0.0106 0.0060 'International Tables Vol C Tables 4.2.6.8 and 6.1.1.4'

loop_
_geom_angle_atom_site_label_1
_geom_angle_atom_site_label_2
_geom_angle_atom_site_label_3
_geom_angle
_geom_angle_site_symmetry_1
_geom_angle_site_symmetry_3
_geom_angle_publ_flag
C4 O1 H1 109.5 . . ?
C5 N1 C6 117.60(13) . . ?
C1 N1 C5 122.47(14) . . ?
C1 N1 C6 119.91(14) . . ?
O2 C5 N1 120.52(15) . . ?
O2 C5 C4 123.69(15) . . ?
N1 C5 C4 115.79(14) . . ?
O1 C4 C5 118.26(14) . . ?
O1 C4 C3 120.54(15) . . ?
C3 C4 C5 121.17(15) . . ?
C4 C3 H3 120.0 . . ?
C4 C3 C2 119.96(16) . . ?
C2 C3 H3 120.0 . . ?
C8 C7 C6 120.19(16) . . ?
C8 C7 C12 118.45(18) . . ?
C12 C7 C6 121.34(17) . . ?
C7 C8 H8 119.7 . . ?
C7 C8 C9 120.56(17) . . ?
C9 C8 H8 119.7 . . ?
C3 C2 H2 120.1 . . ?
C1 C2 C3 119.72(16) . . ?
C1 C2 H2 120.1 . . ?
N1 C1 H1A 119.6 . . ?
C2 C1 N1 120.87(17) . . ?
C2 C1 H1A 119.6 . . ?
C8 C9 C13 119.06(18) . . ?
C10 C9 C8 120.44(19) . . ?
C10 C9 C13 120.50(19) . . ?
N1 C6 C7 112.97(14) . . ?
N1 C6 H6A 109.0 . . ?
N1 C6 H6B 109.0 . . ?
C7 C6 H6A 109.0 . . ?
C7 C6 H6B 109.0 . . ?
H6A C6 H6B 107.8 . . ?
N2 C13 C9 179.3(3) . . ?
C7 C12 H12 119.7 . . ?
C11 C12 C7 120.7(2) . . ?
C11 C12 H12 119.7 . . ?
C9 C10 H10 120.3 . . ?
C11 C10 C9 119.4(2) . . ?
C11 C10 H10 120.3 . . ?
C12 C11 H11 119.8 . . ?
C10 C11 C12 120.5(2) . . ?
C10 C11 H11 119.8 . . ?

loop_
_geom_bond_atom_site_label_1
_geom_bond_atom_site_label_2
_geom_bond_distance
_geom_bond_site_symmetry_2
_geom_bond_publ_flag
O2 C5 1.2457(19) . ?
O1 H1 0.8200 . ?
O1 C4 1.352(2) . ?
N1 C5 1.377(2) . ?
N1 C1 1.375(2) . ?
N1 C6 1.477(2) . ?
C5 C4 1.438(2) . ?
C4 C3 1.358(2) . ?
C3 H3 0.9300 . ?
C3 C2 1.402(3) . ?
C7 C8 1.377(2) . ?
C7 C6 1.507(2) . ?
C7 C12 1.391(3) . ?
C8 H8 0.9300 . ?
C8 C9 1.390(2) . ?
C2 H2 0.9300 . ?
C2 C1 1.341(3) . ?
C1 H1A 0.9300 . ?
C9 C13 1.444(3) . ?
C9 C10 1.378(3) . ?
C6 H6A 0.9700 . ?
C6 H6B 0.9700 . ?
N2 C13 1.137(3) . ?
C12 H12 0.9300 . ?
C12 C11 1.384(3) . ?
C10 H10 0.9300 . ?
C10 C11 1.369(3) . ?
C11 H11 0.9300 . ?

loop_
_geom_torsion_atom_site_label_1
_geom_torsion_atom_site_label_2
_geom_torsion_atom_site_label_3
_geom_torsion_atom_site_label_4
_geom_torsion
_geom_torsion_site_symmetry_1
_geom_torsion_site_symmetry_2
_geom_torsion_site_symmetry_3
_geom_torsion_site_symmetry_4
_geom_torsion_publ_flag
O2 C5 C4 O1 0.3(2) . . . . ?
O2 C5 C4 C3 178.11(16) . . . . ?
O1 C4 C3 C2 178.97(16) . . . . ?
N1 C5 C4 O1 -179.43(14) . . . . ?
N1 C5 C4 C3 -1.6(2) . . . . ?
C5 N1 C1 C2 -0.6(3) . . . . ?
C5 N1 C6 C7 71.62(19) . . . . ?
C5 C4 C3 C2 1.2(3) . . . . ?
C4 C3 C2 C1 -0.4(3) . . . . ?
C3 C2 C1 N1 0.1(3) . . . . ?
C7 C8 C9 C13 -179.61(17) . . . . ?
C7 C8 C9 C10 -0.1(3) . . . . ?
C7 C12 C11 C10 0.0(3) . . . . ?
C8 C7 C6 N1 -116.35(17) . . . . ?
C8 C7 C12 C11 0.8(3) . . . . ?
C8 C9 C10 C11 0.9(3) . . . . ?
C1 N1 C5 O2 -178.42(16) . . . . ?
C1 N1 C5 C4 1.3(2) . . . . ?
C1 N1 C6 C7 -110.04(18) . . . . ?
C9 C10 C11 C12 -0.8(3) . . . . ?
C6 N1 C5 O2 -0.1(2) . . . . ?
C6 N1 C5 C4 179.60(14) . . . . ?
C6 N1 C1 C2 -178.85(17) . . . . ?
C6 C7 C8 C9 -179.37(15) . . . . ?
C6 C7 C12 C11 179.38(18) . . . . ?
C13 C9 C10 C11 -179.6(2) . . . . ?
C12 C7 C8 C9 -0.8(3) . . . . ?
C12 C7 C6 N1 65.1(2) . . . . ?
